data_1505017
loop_
_publ_author_name
'Tardito, Saverio'
'Bussolati, Ovidio'
'Maffini, Monica'
'Tegoni, Matteo'
'Giannetto, Marco'
'Dall'asta, Valeria'
'Franchi-Gazzola, Renata'
'Lanfranchi, Maurizio'
'Pellinghelli, Maria Angela'
'Mucchino, Claudio'
'Mori, Giovanni'
'Marchio, Luciano'

_publ_section_title
;
 Thioamido coordination in a thioxo-1,2,4-triazole copper(II) complex
 enhances nonapoptotic programmed cell death associated with copper
 accumulation and oxidative stress in human cancer cells.
;
_journal_issue 8
_journal_name_full 'Journal of medicinal chemistry'
_journal_page_first 1916
_journal_page_last 1924
_journal_paper_doi 10.1021/jm061174f
_journal_volume 50
_journal_year 2007
_chemical_formula_moiety 'C20 H18 Cl4 Cu2 N10 S2, 1.5(H2 O)'
_chemical_formula_sum 'C20 H21 Cl4 Cu2 N10 O1.5 S2'
_chemical_formula_weight 758.47
_chemical_name_systematic ?
_space_group_IT_number 2
_symmetry_cell_setting triclinic
_symmetry_space_group_name_Hall '-P 1'
_symmetry_space_group_name_H-M 'P -1'
_atom_sites_solution_hydrogens geom
_atom_sites_solution_primary direct
_atom_sites_solution_secondary difmap
_audit_creation_method SHELXL-97
_cell_angle_alpha 72.92(2)
_cell_angle_beta 85.50(2)
_cell_angle_gamma 66.58(2)
_cell_formula_units_Z 2
_cell_length_a 8.827(2)
_cell_length_b 10.796(5)
_cell_length_c 16.590(8)
_cell_measurement_reflns_used 37
_cell_measurement_temperature 293(2)
_cell_measurement_theta_max 37.86
_cell_measurement_theta_min 20.55
_cell_volume 1385.4(10)
_computing_cell_refinement 'local program'
_computing_data_collection 'local program'
_computing_data_reduction 'local program'
_computing_molecular_graphics 'Ortep3 for windows'
_computing_structure_refinement 'SHELXL-97 (Sheldrick, 1997)'
_computing_structure_solution Sir97
_diffrn_ambient_temperature 293(2)
_diffrn_measured_fraction_theta_full 0.992
_diffrn_measured_fraction_theta_max 0.992
_diffrn_measurement_device_type 'Enraf Nonius CAD4 Diffractometer'
_diffrn_measurement_method Theta-2-theta
_diffrn_radiation_monochromator graphite
_diffrn_radiation_source 'fine-focus sealed tube'
_diffrn_radiation_type CuK\a
_diffrn_radiation_wavelength 1.5418
_diffrn_reflns_av_R_equivalents 0.0000
_diffrn_reflns_av_sigmaI/netI 0.0150
_diffrn_reflns_limit_h_max 10
_diffrn_reflns_limit_h_min -10
_diffrn_reflns_limit_k_max 13
_diffrn_reflns_limit_k_min -12
_diffrn_reflns_limit_l_max 20
_diffrn_reflns_limit_l_min 0
_diffrn_reflns_number 5208
_diffrn_reflns_theta_full 69.91
_diffrn_reflns_theta_max 69.91
_diffrn_reflns_theta_min 4.66
_diffrn_standards_decay_% none
_diffrn_standards_interval_count 100
_diffrn_standards_number 1
_exptl_absorpt_coefficient_mu 7.195
_exptl_absorpt_correction_T_max 1.000
_exptl_absorpt_correction_T_min 0.783
_exptl_absorpt_correction_type empirical
_exptl_absorpt_process_details 'Walker & Stuart'
_exptl_crystal_colour green
_exptl_crystal_density_diffrn 1.818
_exptl_crystal_density_method 'not measured'
_exptl_crystal_description block
_exptl_crystal_F_000 762
_exptl_crystal_size_max 0.38
_exptl_crystal_size_mid 0.21
_exptl_crystal_size_min 0.20
_refine_diff_density_max 0.540
_refine_diff_density_min -0.537
_refine_diff_density_rms 0.112
_refine_ls_extinction_method none
_refine_ls_goodness_of_fit_ref 1.039
_refine_ls_hydrogen_treatment mixed
_refine_ls_matrix_type full
_refine_ls_number_parameters 382
_refine_ls_number_reflns 5208
_refine_ls_number_restraints 0
_refine_ls_restrained_S_all 1.039
_refine_ls_R_factor_all 0.0480
_refine_ls_R_factor_gt 0.0427
_refine_ls_shift/su_max 0.001
_refine_ls_shift/su_mean 0.000
_refine_ls_structure_factor_coef Fsqd
_refine_ls_weighting_details 'calc w=1/[\s^2^(Fo^2^)+(0.0790P)^2^+1.0418P] where P=(Fo^2^+2Fc^2^)/3'
_refine_ls_weighting_scheme calc
_refine_ls_wR_factor_gt 0.1142
_refine_ls_wR_factor_ref 0.1216
_reflns_number_gt 4550
_reflns_number_total 5208
_reflns_threshold_expression >2sigma(I)
_cod_data_source_file jm061174fsi20061010_010051.cif
_cod_data_source_block mar1s1
_cod_depositor_comments
;
 Marking attached hydrogen atoms.

 Antanas Vaitkus,
 2017-07-12

The following automatic conversions were performed:

'_symmetry_cell_setting' value 'Triclinic' changed to 'triclinic'
according to /home/saulius/struct/CIF-dictionaries/cif_core.dic
dictionary named 'cif_core.dic' version 2.4.1 from 2010-06-29.

Automatic conversion script
Id: cif_fix_values 1715 2011-07-08 13:25:40Z adriana 
;
_cod_original_sg_symbol_H-M P-1
_cod_original_formula_sum 'C20 H21 Cl4 Cu2 N10 O1.50 S2'
_cod_database_code 1505017

loop_
_symmetry_equiv_pos_as_xyz
'x, y, z'
'-x, -y, -z'

loop_
_atom_site_label
_atom_site_type_symbol
_atom_site_fract_x
_atom_site_fract_y
_atom_site_fract_z
_atom_site_U_iso_or_equiv
_atom_site_adp_type
_atom_site_occupancy
_atom_site_symmetry_multiplicity
_atom_site_calc_flag
_atom_site_refinement_flags
_atom_site_attached_hydrogens
Cu1 Cu 0.03804(5) -0.16068(4) 0.11506(3) 0.03589(14) Uani 1 1 d . 0
Cl11 Cl 0.19032(11) -0.37952(8) 0.08331(5) 0.0503(2) Uani 1 1 d . 0
Cl21 Cl -0.15109(12) -0.16663(15) 0.21433(6) 0.0751(3) Uani 1 1 d . 0
S1 S 0.28211(11) 0.28018(8) -0.08346(5) 0.0440(2) Uani 1 1 d . 0
N11 N 0.1441(3) -0.0134(3) 0.05192(15) 0.0355(5) Uani 1 1 d . 0
N21 N 0.1280(3) 0.0945(3) -0.02092(16) 0.0371(5) Uani 1 1 d . 0
N31 N 0.3194(3) 0.0768(3) 0.06237(16) 0.0357(5) Uani 1 1 d . 0
N41 N 0.4565(3) 0.0864(3) 0.09275(17) 0.0419(6) Uani 1 1 d . 0
N51 N 0.2116(3) -0.2036(3) 0.20165(15) 0.0354(5) Uani 1 1 d . 0
C11 C 0.2354(4) 0.1478(3) -0.01373(19) 0.0365(6) Uani 1 1 d . 0
C21 C 0.2600(4) -0.0235(3) 0.10056(18) 0.0344(6) Uani 1 1 d . 0
C31 C 0.3069(4) -0.1283(3) 0.18313(18) 0.0357(6) Uani 1 1 d . 0
C41 C 0.4334(4) -0.1522(4) 0.2361(2) 0.0466(7) Uani 1 1 d . 0
H41 H 0.4963 -0.0979 0.2221 0.048(10) Uiso 1 1 calc R 0
C51 C 0.4651(5) -0.2595(4) 0.3110(2) 0.0529(8) Uani 1 1 d . 0
H51 H 0.5513 -0.2795 0.3479 0.075(14) Uiso 1 1 calc R 0
C61 C 0.3677(5) -0.3362(4) 0.3303(2) 0.0492(8) Uani 1 1 d . 0
H61 H 0.3870 -0.4082 0.3806 0.058(11) Uiso 1 1 calc R 0
C71 C 0.2419(4) -0.3052(3) 0.2748(2) 0.0442(7) Uani 1 1 d . 0
H71 H 0.1755 -0.3566 0.2885 0.052(10) Uiso 1 1 calc R 0
C81 C 0.3456(5) 0.3289(4) 0.0001(2) 0.0520(8) Uani 1 1 d . 0
H81A H 0.3935 0.3976 -0.0247 0.068(13) Uiso 1 1 calc R 0
H81B H 0.2492 0.3728 0.0297 0.061(12) Uiso 1 1 calc R 0
C91 C 0.4685(4) 0.2053(4) 0.0618(2) 0.0435(7) Uani 1 1 d . 0
C101 C 0.6105(5) 0.2212(5) 0.0934(3) 0.0585(10) Uani 1 1 d . 0
H10A H 0.6702 0.1382 0.1378 0.14(3) Uiso 1 1 calc R 0
H10B H 0.5707 0.3017 0.1147 0.072(14) Uiso 1 1 calc R 0
H10C H 0.6825 0.2341 0.0481 0.13(2) Uiso 1 1 calc R 0
Cu2 Cu 0.44545(6) -0.18022(5) 0.55355(3) 0.03828(14) Uani 1 1 d . 0
Cl12 Cl 0.65434(10) -0.35630(9) 0.51009(5) 0.0497(2) Uani 1 1 d . 0
Cl22 Cl 0.33846(11) -0.21716(11) 0.68456(5) 0.0571(2) Uani 1 1 d . 0
S2 S 0.27304(11) 0.34315(9) 0.25843(5) 0.0485(2) Uani 1 1 d . 0
N12 N 0.3548(3) 0.0109(3) 0.44916(16) 0.0368(5) Uani 1 1 d . 0
N22 N 0.3905(3) 0.1256(3) 0.40570(16) 0.0388(5) Uani 1 1 d . 0
N32 N 0.1913(3) 0.1241(3) 0.33674(16) 0.0379(5) Uani 1 1 d . 0
N42 N 0.0965(3) 0.1403(3) 0.26743(17) 0.0422(6) Uani 1 1 d . 0
N52 N 0.2562(3) -0.2003(3) 0.50464(17) 0.0400(6) Uani 1 1 d . 0
C12 C 0.2920(4) 0.1920(3) 0.3384(2) 0.0394(6) Uani 1 1 d . 0
C22 C 0.2370(4) 0.0105(3) 0.40705(19) 0.0363(6) Uani 1 1 d . 0
C32 C 0.1667(4) -0.0953(3) 0.43726(19) 0.0373(6) Uani 1 1 d . 0
C42 C 0.0260(4) -0.0909(4) 0.4041(2) 0.0455(7) Uani 1 1 d . 0
H42 H -0.0324 -0.0170 0.3579 0.080(15) Uiso 1 1 calc R 0
C52 C -0.0267(4) -0.1990(4) 0.4410(3) 0.0529(8) Uani 1 1 d . 0
H52 H -0.1226 -0.1980 0.4209 0.050(10) Uiso 1 1 calc R 0
C62 C 0.0653(5) -0.3075(4) 0.5079(3) 0.0548(9) Uani 1 1 d . 0
H62 H 0.0338 -0.3824 0.5327 0.063(12) Uiso 1 1 calc R 0
C72 C 0.2050(5) -0.3047(4) 0.5383(2) 0.0507(8) Uani 1 1 d . 0
H72 H 0.2656 -0.3784 0.5840 0.052(11) Uiso 1 1 calc R 0
C82 C 0.0557(4) 0.3878(4) 0.2359(2) 0.0504(8) Uani 1 1 d . 0
H82A H -0.0084 0.4100 0.2838 0.056(11) Uiso 1 1 calc R 0
H82B H 0.0148 0.4702 0.1873 0.079(14) Uiso 1 1 calc R 0
C92 C 0.0356(4) 0.2668(4) 0.2185(2) 0.0432(7) Uani 1 1 d . 0
C102 C -0.0608(5) 0.2919(5) 0.1418(2) 0.0579(9) Uani 1 1 d . 0
H10D H -0.0689 0.2059 0.1415 0.085(16) Uiso 1 1 calc R 0
H10E H -0.0063 0.3234 0.0925 0.089(16) Uiso 1 1 calc R 0
H10F H -0.1696 0.3625 0.1417 0.063(12) Uiso 1 1 calc R 0
O1W O 0.5509(5) 0.5182(4) 0.1721(2) 0.0854(10) Uani 1 1 d . 2
O2W O -0.1282(19) 0.5835(13) 0.3482(10) 0.183(6) Uani 0.50 1 d P 2

loop_
_atom_site_aniso_label
_atom_site_aniso_U_11
_atom_site_aniso_U_22
_atom_site_aniso_U_33
_atom_site_aniso_U_23
_atom_site_aniso_U_13
_atom_site_aniso_U_12
Cu1 0.0395(3) 0.0361(2) 0.0358(2) -0.00920(18) 0.00059(18) -0.01922(19)
Cl11 0.0660(5) 0.0364(4) 0.0471(4) -0.0152(3) 0.0043(4) -0.0168(4)
Cl21 0.0500(5) 0.1341(10) 0.0456(5) -0.0243(6) 0.0113(4) -0.0433(6)
S1 0.0520(4) 0.0422(4) 0.0436(4) -0.0073(3) 0.0023(3) -0.0280(4)
N11 0.0402(13) 0.0331(12) 0.0364(12) -0.0070(10) -0.0001(10) -0.0192(10)
N21 0.0415(13) 0.0346(12) 0.0377(13) -0.0071(10) 0.0002(10) -0.0196(11)
N31 0.0380(13) 0.0357(12) 0.0397(13) -0.0116(10) 0.0015(10) -0.0204(10)
N41 0.0425(14) 0.0495(15) 0.0431(14) -0.0140(12) -0.0004(11) -0.0265(12)
N51 0.0384(13) 0.0352(12) 0.0347(12) -0.0107(10) 0.0030(10) -0.0163(10)
C11 0.0400(15) 0.0332(14) 0.0402(15) -0.0109(12) 0.0026(12) -0.0182(12)
C21 0.0358(14) 0.0337(14) 0.0386(15) -0.0129(12) 0.0031(11) -0.0170(12)
C31 0.0377(15) 0.0367(15) 0.0357(14) -0.0133(12) 0.0049(12) -0.0162(12)
C41 0.0466(18) 0.059(2) 0.0406(16) -0.0119(15) -0.0001(13) -0.0288(16)
C51 0.052(2) 0.066(2) 0.0377(16) -0.0081(15) -0.0049(14) -0.0243(17)
C61 0.055(2) 0.0510(19) 0.0347(16) -0.0072(14) 0.0032(14) -0.0184(16)
C71 0.0534(19) 0.0410(16) 0.0379(15) -0.0077(13) 0.0068(14) -0.0217(15)
C81 0.068(2) 0.0434(18) 0.056(2) -0.0176(16) 0.0025(17) -0.0318(17)
C91 0.0498(18) 0.0516(18) 0.0444(16) -0.0223(14) 0.0105(14) -0.0310(15)
C101 0.062(2) 0.078(3) 0.060(2) -0.025(2) 0.0066(19) -0.049(2)
Cu2 0.0423(3) 0.0375(3) 0.0388(2) -0.00895(19) -0.00085(19) -0.0205(2)
Cl12 0.0501(4) 0.0460(4) 0.0529(4) -0.0199(3) 0.0040(3) -0.0150(3)
Cl22 0.0491(5) 0.0754(6) 0.0416(4) -0.0115(4) 0.0063(3) -0.0238(4)
S2 0.0532(5) 0.0437(4) 0.0464(4) 0.0016(3) -0.0079(3) -0.0252(4)
N12 0.0411(13) 0.0330(12) 0.0382(13) -0.0082(10) -0.0028(10) -0.0171(11)
N22 0.0467(14) 0.0331(12) 0.0394(13) -0.0058(10) -0.0038(11) -0.0208(11)
N32 0.0408(13) 0.0352(13) 0.0372(13) -0.0082(10) -0.0034(10) -0.0150(11)
N42 0.0398(14) 0.0475(15) 0.0413(14) -0.0148(12) -0.0018(11) -0.0168(12)
N52 0.0450(14) 0.0366(13) 0.0429(13) -0.0102(11) 0.0014(11) -0.0212(11)
C12 0.0447(16) 0.0343(15) 0.0395(15) -0.0068(12) -0.0038(13) -0.0173(13)
C22 0.0372(15) 0.0328(14) 0.0390(15) -0.0109(12) 0.0019(12) -0.0134(12)
C32 0.0385(15) 0.0325(14) 0.0435(16) -0.0137(12) 0.0036(12) -0.0150(12)
C42 0.0425(17) 0.0444(17) 0.0518(18) -0.0142(15) -0.0015(14) -0.0184(14)
C52 0.0449(18) 0.059(2) 0.066(2) -0.0248(18) 0.0044(16) -0.0271(17)
C62 0.061(2) 0.055(2) 0.062(2) -0.0144(17) 0.0078(17) -0.0393(18)
C72 0.059(2) 0.0436(18) 0.0534(19) -0.0073(15) 0.0009(16) -0.0281(16)
C82 0.0466(18) 0.0442(18) 0.0505(19) -0.0040(15) -0.0055(15) -0.0132(15)
C92 0.0373(16) 0.0499(18) 0.0386(15) -0.0105(14) 0.0021(12) -0.0150(14)
C102 0.048(2) 0.071(3) 0.0466(19) -0.0118(17) -0.0100(16) -0.0168(18)
O1W 0.083(2) 0.071(2) 0.100(3) -0.0208(18) 0.0286(19) -0.0350(18)
O2W 0.204(14) 0.115(9) 0.222(15) -0.059(9) 0.096(12) -0.062(9)

loop_
_atom_type_symbol
_atom_type_description
_atom_type_scat_dispersion_real
_atom_type_scat_dispersion_imag
_atom_type_scat_source
C C 0.0181 0.0091 'International Tables Vol C Tables 4.2.6.8 and 6.1.1.4'
H H 0.0000 0.0000 'International Tables Vol C Tables 4.2.6.8 and 6.1.1.4'
Cl Cl 0.3639 0.7018 'International Tables Vol C Tables 4.2.6.8 and 6.1.1.4'
Cu Cu -1.9646 0.5888 'International Tables Vol C Tables 4.2.6.8 and 6.1.1.4'
N N 0.0311 0.0180 'International Tables Vol C Tables 4.2.6.8 and 6.1.1.4'
O O 0.0492 0.0322 'International Tables Vol C Tables 4.2.6.8 and 6.1.1.4'
S S 0.3331 0.5567 'International Tables Vol C Tables 4.2.6.8 and 6.1.1.4'

loop_
_geom_angle_atom_site_label_1
_geom_angle_atom_site_label_2
_geom_angle_atom_site_label_3
_geom_angle
_geom_angle_site_symmetry_1
_geom_angle_site_symmetry_3
N21 Cu1 N51 172.05(10) 2 .
N21 Cu1 N11 92.73(10) 2 .
N51 Cu1 N11 79.47(10) . .
N21 Cu1 Cl21 92.77(9) 2 .
N51 Cu1 Cl21 91.71(8) . .
N11 Cu1 Cl21 135.28(8) . .
N21 Cu1 Cl11 92.51(8) 2 .
N51 Cu1 Cl11 91.51(8) . .
N11 Cu1 Cl11 108.72(8) . .
Cl21 Cu1 Cl11 115.31(5) . .
C11 S1 C81 93.32(16) . .
C21 N11 N21 108.1(2) . .
C21 N11 Cu1 109.56(19) . .
N21 N11 Cu1 142.26(19) . .
C11 N21 N11 107.4(2) . .
C11 N21 Cu1 127.5(2) . 2
N11 N21 Cu1 124.99(18) . 2
C21 N31 C11 106.4(2) . .
C21 N31 N41 124.3(3) . .
C11 N31 N41 128.6(3) . .
C91 N41 N31 114.9(3) . .
C71 N51 C31 118.5(3) . .
C71 N51 Cu1 123.9(2) . .
C31 N51 Cu1 117.6(2) . .
N21 C11 N31 108.9(3) . .
N21 C11 S1 130.7(2) . .
N31 C11 S1 120.5(2) . .
N11 C21 N31 109.3(3) . .
N11 C21 C31 121.6(3) . .
N31 C21 C31 129.1(3) . .
N51 C31 C41 122.7(3) . .
N51 C31 C21 111.6(3) . .
C41 C31 C21 125.7(3) . .
C31 C41 C51 118.2(3) . .
C31 C41 H41 120.9 . .
C51 C41 H41 120.9 . .
C61 C51 C41 119.3(3) . .
C61 C51 H51 120.4 . .
C41 C51 H51 120.4 . .
C71 C61 C51 119.3(3) . .
C71 C61 H61 120.3 . .
C51 C61 H61 120.3 . .
N51 C71 C61 122.0(3) . .
N51 C71 H71 119.0 . .
C61 C71 H71 119.0 . .
C91 C81 S1 112.4(2) . .
C91 C81 H81A 109.1 . .
S1 C81 H81A 109.1 . .
C91 C81 H81B 109.1 . .
S1 C81 H81B 109.1 . .
H81A C81 H81B 107.9 . .
N41 C91 C101 116.9(3) . .
N41 C91 C81 124.3(3) . .
C101 C91 C81 118.8(3) . .
C91 C101 H10A 109.5 . .
C91 C101 H10B 109.5 . .
H10A C101 H10B 109.5 . .
C91 C101 H10C 109.5 . .
H10A C101 H10C 109.5 . .
H10B C101 H10C 109.5 . .
N22 Cu2 N52 170.33(11) 2_656 .
N22 Cu2 N12 93.23(10) 2_656 .
N52 Cu2 N12 78.30(10) . .
N22 Cu2 Cl22 91.13(9) 2_656 .
N52 Cu2 Cl22 90.26(8) . .
N12 Cu2 Cl22 126.69(8) . .
N22 Cu2 Cl12 91.08(9) 2_656 .
N52 Cu2 Cl12 96.17(8) . .
N12 Cu2 Cl12 109.92(8) . .
Cl22 Cu2 Cl12 123.10(5) . .
C12 S2 C82 93.00(16) . .
C22 N12 N22 108.0(2) . .
C22 N12 Cu2 109.6(2) . .
N22 N12 Cu2 141.81(19) . .
C12 N22 N12 107.6(2) . .
C12 N22 Cu2 128.2(2) . 2_656
N12 N22 Cu2 124.13(19) . 2_656
C12 N32 C22 105.6(3) . .
C12 N32 N42 127.2(3) . .
C22 N32 N42 124.9(3) . .
C92 N42 N32 113.9(3) . .
C72 N52 C32 117.4(3) . .
C72 N52 Cu2 124.3(2) . .
C32 N52 Cu2 118.1(2) . .
N22 C12 N32 109.5(3) . .
N22 C12 S2 130.8(2) . .
N32 C12 S2 119.8(2) . .
N12 C22 N32 109.4(3) . .
N12 C22 C32 121.9(3) . .
N32 C22 C32 128.6(3) . .
N52 C32 C42 123.1(3) . .
N52 C32 C22 111.4(3) . .
C42 C32 C22 125.5(3) . .
C32 C42 C52 118.5(3) . .
C32 C42 H42 120.7 . .
C52 C42 H42 120.7 . .
C62 C52 C42 118.8(3) . .
C62 C52 H52 120.6 . .
C42 C52 H52 120.6 . .
C52 C62 C72 119.6(3) . .
C52 C62 H62 120.2 . .
C72 C62 H62 120.2 . .
N52 C72 C62 122.6(3) . .
N52 C72 H72 118.7 . .
C62 C72 H72 118.7 . .
C92 C82 S2 110.0(2) . .
C92 C82 H82A 109.7 . .
S2 C82 H82A 109.7 . .
C92 C82 H82B 109.7 . .
S2 C82 H82B 109.7 . .
H82A C82 H82B 108.2 . .
N42 C92 C102 117.3(3) . .
N42 C92 C82 123.3(3) . .
C102 C92 C82 119.4(3) . .
C92 C102 H10D 109.5 . .
C92 C102 H10E 109.5 . .
H10D C102 H10E 109.5 . .
C92 C102 H10F 109.5 . .
H10D C102 H10F 109.5 . .
H10E C102 H10F 109.5 . .

loop_
_geom_bond_atom_site_label_1
_geom_bond_atom_site_label_2
_geom_bond_distance
_geom_bond_site_symmetry_2
Cu1 N21 1.992(3) 2
Cu1 N51 2.004(3) .
Cu1 N11 2.133(3) .
Cu1 Cl21 2.2571(12) .
Cu1 Cl11 2.4003(13) .
S1 C11 1.724(3) .
S1 C81 1.816(4) .
N11 C21 1.304(4) .
N11 N21 1.380(3) .
N21 C11 1.318(4) .
N21 Cu1 1.992(3) 2
N31 C21 1.358(4) .
N31 C11 1.363(4) .
N31 N41 1.398(3) .
N41 C91 1.278(4) .
N51 C71 1.336(4) .
N51 C31 1.349(4) .
C21 C31 1.461(4) .
C31 C41 1.370(5) .
C41 C51 1.384(5) .
C41 H41 0.9300 .
C51 C61 1.377(5) .
C51 H51 0.9300 .
C61 C71 1.371(5) .
C61 H61 0.9300 .
C71 H71 0.9300 .
C81 C91 1.492(5) .
C81 H81A 0.9700 .
C81 H81B 0.9700 .
C91 C101 1.485(5) .
C101 H10A 0.9600 .
C101 H10B 0.9600 .
C101 H10C 0.9600 .
Cu2 N22 1.992(3) 2_656
Cu2 N52 2.025(3) .
Cu2 N12 2.168(3) .
Cu2 Cl22 2.2897(13) .
Cu2 Cl12 2.3116(12) .
S2 C12 1.731(3) .
S2 C82 1.823(4) .
N12 C22 1.299(4) .
N12 N22 1.380(4) .
N22 C12 1.305(4) .
N22 Cu2 1.992(3) 2_656
N32 C12 1.365(4) .
N32 C22 1.366(4) .
N32 N42 1.403(4) .
N42 C92 1.283(4) .
N52 C72 1.335(4) .
N52 C32 1.357(4) .
C22 C32 1.456(4) .
C32 C42 1.375(4) .
C42 C52 1.385(5) .
C42 H42 0.9300 .
C52 C62 1.373(6) .
C52 H52 0.9300 .
C62 C72 1.382(5) .
C62 H62 0.9300 .
C72 H72 0.9300 .
C82 C92 1.495(5) .
C82 H82A 0.9700 .
C82 H82B 0.9700 .
C92 C102 1.484(5) .
C102 H10D 0.9600 .
C102 H10E 0.9600 .
C102 H10F 0.9600 .
